data_7150930
loop_
_publ_author_name
'Hussain, Ibrar'
'Riahi, Abdolmajid'
'Yawer, Mirza Arfan'
'Villinger, Alexander'
'Fischer, Christine'
'G\"orls, Helmar'
'Langer, Peter'

_publ_section_title
;
 One-pot synthesis of 6-(thien-2-yl)- and 6-(fur-2-yl)salicylates based
 on regioselective [3 + 3] cyclocondensations of
 1,3-bis(trimethylsilyloxy)-1,3-butadienes
;
_journal_issue 19
_journal_name_full 'Organic &amp; Biomolecular Chemistry'
_journal_page_first 3542
_journal_page_last 3551
_journal_paper_doi 10.1039/b803472a
_journal_volume 6
_journal_year 2008
_chemical_formula_sum 'C14 H14 O3 S'
_chemical_formula_weight 262.31
_chemical_name_systematic
;
?
;
_space_group_IT_number 2
_symmetry_cell_setting triclinic
_symmetry_space_group_name_Hall '-P 1'
_symmetry_space_group_name_H-M 'P -1'
_atom_sites_solution_hydrogens geom
_atom_sites_solution_primary direct
_atom_sites_solution_secondary difmap
_audit_creation_method SHELXL-97
_cell_angle_alpha 95.843(4)
_cell_angle_beta 105.477(5)
_cell_angle_gamma 98.661(5)
_cell_formula_units_Z 2
_cell_length_a 7.0866(5)
_cell_length_b 9.2066(7)
_cell_length_c 10.2121(9)
_cell_measurement_reflns_used 4319
_cell_measurement_temperature 183(2)
_cell_measurement_theta_max 27.42
_cell_measurement_theta_min 3.04
_cell_volume 627.70(9)
_computing_cell_refinement DENZO
_computing_data_collection COLLECT
_computing_data_reduction DENZO
_computing_molecular_graphics SHELXTL/PC
_computing_publication_material SHELXL-97
_computing_structure_refinement 'SHELXL-97 (Sheldrick, 1997)'
_computing_structure_solution 'SHELXS-97 (Sheldrick, 1990)'
_diffrn_ambient_temperature 183(2)
_diffrn_measured_fraction_theta_full 0.963
_diffrn_measured_fraction_theta_max 0.963
_diffrn_measurement_device_type KappaCCD
_diffrn_measurement_method 'phi- + omega-scan'
_diffrn_radiation_monochromator graphite
_diffrn_radiation_source 'fine-focus sealed tube'
_diffrn_radiation_type MoK\a
_diffrn_radiation_wavelength 0.71073
_diffrn_reflns_av_R_equivalents 0.0407
_diffrn_reflns_av_sigmaI/netI 0.0914
_diffrn_reflns_limit_h_max 9
_diffrn_reflns_limit_h_min -8
_diffrn_reflns_limit_k_max 11
_diffrn_reflns_limit_k_min -11
_diffrn_reflns_limit_l_max 11
_diffrn_reflns_limit_l_min -13
_diffrn_reflns_number 4319
_diffrn_reflns_theta_full 27.42
_diffrn_reflns_theta_max 27.42
_diffrn_reflns_theta_min 3.04
_exptl_absorpt_coefficient_mu 0.255
_exptl_absorpt_correction_type none
_exptl_crystal_colour colourless
_exptl_crystal_density_diffrn 1.388
_exptl_crystal_density_method 'not measured'
_exptl_crystal_description prism
_exptl_crystal_F_000 276
_exptl_crystal_size_max 0.04
_exptl_crystal_size_mid 0.04
_exptl_crystal_size_min 0.03
_refine_diff_density_max 1.090
_refine_diff_density_min -0.609
_refine_diff_density_rms 0.098
_refine_ls_extinction_method none
_refine_ls_goodness_of_fit_ref 1.031
_refine_ls_hydrogen_treatment mixed
_refine_ls_matrix_type full
_refine_ls_number_parameters 165
_refine_ls_number_reflns 2743
_refine_ls_number_restraints 0
_refine_ls_restrained_S_all 1.031
_refine_ls_R_factor_all 0.1367
_refine_ls_R_factor_gt 0.0757
_refine_ls_shift/su_max 0.003
_refine_ls_shift/su_mean 0.000
_refine_ls_structure_factor_coef Fsqd
_refine_ls_weighting_details 'calc w=1/[\s^2^(Fo^2^)+(0.1008P)^2^+1.4708P] where P=(Fo^2^+2Fc^2^)/3'
_refine_ls_weighting_scheme calc
_refine_ls_wR_factor_gt 0.1982
_refine_ls_wR_factor_ref 0.2341
_reflns_number_gt 1645
_reflns_number_total 2743
_reflns_threshold_expression >2sigma(I)
_cod_data_source_file b803472a.txt
_cod_data_source_block FO3241
_cod_depositor_comments
;
The following automatic conversions were performed:
'_exptl_absorpt_correction_type' value 'NONE' changed to 'none' according
to '/home/saulius/struct/CIF-dictionaries/cif_core.dic' dictionary named
'cif_core.dic' version 2.4.1 from 2010-06-29.

Automatic conversion script
Id: cif_fix_enum 1527 2010-12-29 10:47:43Z saulius 
;
_cod_original_sg_symbol_H-M P-1
_cod_database_code 7150930

loop_
_symmetry_equiv_pos_as_xyz
'x, y, z'
'-x, -y, -z'

loop_
_atom_site_label
_atom_site_type_symbol
_atom_site_fract_x
_atom_site_fract_y
_atom_site_fract_z
_atom_site_U_iso_or_equiv
_atom_site_adp_type
_atom_site_occupancy
_atom_site_symmetry_multiplicity
_atom_site_calc_flag
_atom_site_refinement_flags
_atom_site_disorder_assembly
_atom_site_disorder_group
S S 0.7860(2) 0.35102(15) 0.04290(14) 0.0404(4) Uani 1 1 d . . .
O1 O 0.7992(5) 0.3946(4) 0.5998(4) 0.0301(8) Uani 1 1 d . . .
O2 O 0.5520(5) 0.4601(3) 0.3759(3) 0.0337(8) Uani 1 1 d . . .
O3 O 0.4672(4) 0.2722(3) 0.2018(3) 0.0265(7) Uani 1 1 d . . .
C1 C 0.7142(7) 0.2476(5) -0.1119(5) 0.0332(11) Uani 1 1 d . . .
H1A H 0.6875 0.2882 -0.1954 0.040 Uiso 1 1 calc R . .
C2 C 0.6977(7) 0.0994(5) -0.1068(5) 0.0349(11) Uani 1 1 d . . .
H2A H 0.6550 0.0279 -0.1876 0.042 Uiso 1 1 calc R . .
C3 C 0.7502(5) 0.0559(4) 0.0321(4) 0.0180(8) Uiso 1 1 d . . .
H3A H 0.7546 -0.0410 0.0556 0.022 Uiso 1 1 calc R . .
C4 C 0.7946(6) 0.1993(5) 0.1269(4) 0.0217(9) Uani 1 1 d . . .
C5 C 0.8645(6) 0.2158(4) 0.2791(4) 0.0201(9) Uani 1 1 d . . .
C6 C 0.7788(6) 0.2949(4) 0.3673(4) 0.0203(9) Uani 1 1 d . . .
C7 C 0.8705(6) 0.3167(4) 0.5094(4) 0.0211(9) Uani 1 1 d . . .
C8 C 1.0389(6) 0.2569(4) 0.5668(4) 0.0234(9) Uani 1 1 d . . .
C9 C 1.1193(6) 0.1762(5) 0.4779(5) 0.0241(9) Uani 1 1 d . . .
C10 C 1.0317(6) 0.1580(5) 0.3379(4) 0.0236(9) Uani 1 1 d . . .
H10A H 1.0884 0.1034 0.2791 0.028 Uiso 1 1 calc R . .
C12 C 0.2989(6) 0.3350(5) 0.1358(5) 0.0329(11) Uani 1 1 d . . .
H12A H 0.2023 0.2589 0.0660 0.049 Uiso 1 1 calc R . .
H12B H 0.3436 0.4182 0.0919 0.049 Uiso 1 1 calc R . .
H12C H 0.2360 0.3706 0.2044 0.049 Uiso 1 1 calc R . .
C11 C 0.5929(6) 0.3522(5) 0.3162(5) 0.0231(9) Uani 1 1 d . . .
C13 C 1.1291(7) 0.2810(5) 0.7201(5) 0.0333(11) Uani 1 1 d . . .
H13A H 1.2747 0.3024 0.7418 0.050 Uiso 1 1 calc R . .
H13B H 1.0878 0.1912 0.7571 0.050 Uiso 1 1 calc R . .
H13C H 1.0835 0.3649 0.7613 0.050 Uiso 1 1 calc R . .
C14 C 1.3057(6) 0.1127(5) 0.5326(5) 0.0338(11) Uani 1 1 d . . .
H14A H 1.3308 0.0512 0.4571 0.051 Uiso 1 1 calc R . .
H14B H 1.2871 0.0518 0.6030 0.051 Uiso 1 1 calc R . .
H14C H 1.4196 0.1942 0.5728 0.051 Uiso 1 1 calc R . .
H1O1 H 0.743(8) 0.435(6) 0.575(6) 0.027(17) Uiso 1 1 d . . .

loop_
_atom_site_aniso_label
_atom_site_aniso_U_11
_atom_site_aniso_U_22
_atom_site_aniso_U_33
_atom_site_aniso_U_23
_atom_site_aniso_U_13
_atom_site_aniso_U_12
S 0.0446(8) 0.0428(8) 0.0345(8) 0.0099(6) 0.0092(6) 0.0114(6)
O1 0.0361(19) 0.037(2) 0.0221(19) 0.0048(15) 0.0096(15) 0.0194(16)
O2 0.0325(17) 0.0370(19) 0.033(2) -0.0028(15) 0.0079(14) 0.0200(14)
O3 0.0209(14) 0.0270(16) 0.0299(18) 0.0019(13) 0.0023(13) 0.0096(12)
C1 0.032(2) 0.047(3) 0.021(3) 0.008(2) 0.0071(19) 0.010(2)
C2 0.041(3) 0.041(3) 0.022(3) -0.006(2) 0.008(2) 0.010(2)
C4 0.0186(19) 0.029(2) 0.019(2) 0.0033(17) 0.0060(16) 0.0077(16)
C5 0.0211(19) 0.020(2) 0.020(2) 0.0046(16) 0.0062(16) 0.0034(15)
C6 0.0195(19) 0.021(2) 0.025(2) 0.0057(17) 0.0096(17) 0.0080(15)
C7 0.026(2) 0.019(2) 0.019(2) 0.0019(16) 0.0091(17) 0.0050(16)
C8 0.022(2) 0.023(2) 0.023(2) 0.0045(17) 0.0040(17) 0.0029(16)
C9 0.022(2) 0.025(2) 0.026(2) 0.0100(18) 0.0055(18) 0.0080(17)
C10 0.023(2) 0.029(2) 0.026(2) 0.0070(18) 0.0120(18) 0.0141(17)
C12 0.024(2) 0.039(3) 0.038(3) 0.011(2) 0.006(2) 0.0163(19)
C11 0.028(2) 0.024(2) 0.022(2) 0.0088(18) 0.0106(18) 0.0087(17)
C13 0.035(2) 0.040(3) 0.025(3) 0.008(2) 0.006(2) 0.012(2)
C14 0.026(2) 0.043(3) 0.034(3) 0.010(2) 0.004(2) 0.015(2)

loop_
_atom_type_symbol
_atom_type_description
_atom_type_scat_dispersion_real
_atom_type_scat_dispersion_imag
_atom_type_scat_source
C C 0.0033 0.0016 'International Tables Vol C Tables 4.2.6.8 and 6.1.1.4'
H H 0.0000 0.0000 'International Tables Vol C Tables 4.2.6.8 and 6.1.1.4'
O O 0.0106 0.0060 'International Tables Vol C Tables 4.2.6.8 and 6.1.1.4'
S S 0.1246 0.1234 'International Tables Vol C Tables 4.2.6.8 and 6.1.1.4'

loop_
_geom_angle_atom_site_label_1
_geom_angle_atom_site_label_2
_geom_angle_atom_site_label_3
_geom_angle
_geom_angle_site_symmetry_1
_geom_angle_site_symmetry_3
_geom_angle_publ_flag
C1 S C4 93.1(2) . . ?
C7 O1 H1O1 116(6) . . ?
C11 O3 C12 116.5(3) . . ?
C2 C1 S 113.3(4) . . ?
C2 C1 H1A 123.3 . . ?
S C1 H1A 123.3 . . ?
C1 C2 C3 116.1(4) . . ?
C1 C2 H2A 122.0 . . ?
C3 C2 H2A 122.0 . . ?
C2 C3 C4 104.2(3) . . ?
C2 C3 H3A 127.9 . . ?
C4 C3 H3A 127.9 . . ?
C5 C4 C3 125.1(3) . . ?
C5 C4 S 121.4(3) . . ?
C3 C4 S 113.1(3) . . ?
C10 C5 C6 118.3(4) . . ?
C10 C5 C4 117.7(4) . . ?
C6 C5 C4 123.9(3) . . ?
C7 C6 C5 118.8(3) . . ?
C7 C6 C11 118.4(4) . . ?
C5 C6 C11 122.7(4) . . ?
O1 C7 C8 116.0(4) . . ?
O1 C7 C6 122.0(4) . . ?
C8 C7 C6 122.0(4) . . ?
C7 C8 C9 118.3(4) . . ?
C7 C8 C13 119.8(4) . . ?
C9 C8 C13 121.9(4) . . ?
C10 C9 C8 119.6(4) . . ?
C10 C9 C14 119.2(4) . . ?
C8 C9 C14 121.2(4) . . ?
C9 C10 C5 122.9(4) . . ?
C9 C10 H10A 118.5 . . ?
C5 C10 H10A 118.5 . . ?
O3 C12 H12A 109.5 . . ?
O3 C12 H12B 109.5 . . ?
H12A C12 H12B 109.5 . . ?
O3 C12 H12C 109.5 . . ?
H12A C12 H12C 109.5 . . ?
H12B C12 H12C 109.5 . . ?
O2 C11 O3 122.1(4) . . ?
O2 C11 C6 123.6(4) . . ?
O3 C11 C6 114.2(3) . . ?
C8 C13 H13A 109.5 . . ?
C8 C13 H13B 109.5 . . ?
H13A C13 H13B 109.5 . . ?
C8 C13 H13C 109.5 . . ?
H13A C13 H13C 109.5 . . ?
H13B C13 H13C 109.5 . . ?
C9 C14 H14A 109.5 . . ?
C9 C14 H14B 109.5 . . ?
H14A C14 H14B 109.5 . . ?
C9 C14 H14C 109.5 . . ?
H14A C14 H14C 109.5 . . ?
H14B C14 H14C 109.5 . . ?

loop_
_geom_bond_atom_site_label_1
_geom_bond_atom_site_label_2
_geom_bond_distance
_geom_bond_site_symmetry_2
_geom_bond_publ_flag
S C1 1.668(5) . ?
S C4 1.713(4) . ?
O1 C7 1.358(5) . ?
O1 H1O1 0.61(5) . ?
O2 C11 1.225(5) . ?
O3 C11 1.331(5) . ?
O3 C12 1.438(5) . ?
C1 C2 1.359(7) . ?
C1 H1A 0.9500 . ?
C2 C3 1.480(6) . ?
C2 H2A 0.9500 . ?
C3 C4 1.493(6) . ?
C3 H3A 0.9500 . ?
C4 C5 1.484(6) . ?
C5 C10 1.386(5) . ?
C5 C6 1.416(5) . ?
C6 C7 1.402(6) . ?
C6 C11 1.478(5) . ?
C7 C8 1.400(5) . ?
C8 C9 1.402(6) . ?
C8 C13 1.504(6) . ?
C9 C10 1.381(6) . ?
C9 C14 1.517(5) . ?
C10 H10A 0.9500 . ?
C12 H12A 0.9800 . ?
C12 H12B 0.9800 . ?
C12 H12C 0.9800 . ?
C13 H13A 0.9800 . ?
C13 H13B 0.9800 . ?
C13 H13C 0.9800 . ?
C14 H14A 0.9800 . ?
C14 H14B 0.9800 . ?
C14 H14C 0.9800 . ?

loop_
_cod_related_entry_id
_cod_related_entry_database
_cod_related_entry_code
1 ChemSpider 25938134
